data_4062554
loop_
_publ_author_name
'Speiser Fredy'
'Braunstein Pierre'
'Saussine Lucien'
'Welter Richard'

_publ_section_title
;
Synthesis, Structures and Catalytic Ethylene Oligomerisation
Behavior of Nickel Complexes with Oxazoline-based P,N-Chelate Ligands.
;
_journal_name_full Organometallics
_journal_paper_doi 10.1021/om034197q
_journal_year 2004
_chemical_formula_moiety 'C19 H22 N O P'
_chemical_formula_sum 'C19 H22 N O P'
_chemical_formula_weight 311.37
_space_group_IT_number 29
_space_group_name_Hall 'P 2c -2ac'
_space_group_name_H-M_alt 'P c a 21'
_symmetry_cell_setting orthorhombic
_symmetry_space_group_name_Hall 'P 2c -2ac'
_symmetry_space_group_name_H-M 'P c a 21'
_cell_angle_alpha 90
_cell_angle_beta 90
_cell_angle_gamma 90
_cell_formula_units_Z 4
_cell_length_a 10.7839(3)
_cell_length_b 9.4726(4)
_cell_length_c 17.2463(8)
_cell_measurement_temperature 173
_cell_volume 1761.7(2)
_diffrn_ambient_temperature 173
_exptl_crystal_density_diffrn 1.17
_cod_original_sg_symbol_Hall ' P 2c -2ac'
_cod_database_code 4062554

loop_
_symmetry_equiv_pos_as_xyz
x,y,z
-x,-y,1/2+z
1/2+x,-y,+z
1/2-x,+y,1/2+z

loop_
_atom_site_label
_atom_site_fract_x
_atom_site_fract_y
_atom_site_fract_z
_atom_site_U_iso_or_equiv
_atom_site_adp_type
_atom_site_calc_flag
_atom_site_calc_attached_atom
_atom_site_type_symbol
C1 0.1676(2) 0.6920(2) 0.3434(1) 0.032(1) Uani ? ? C
N 0.0950(2) 0.7441(2) 0.3929(1) 0.0382(9) Uani ? ? N
C2 0.1672(2) 0.8451(2) 0.4402(1) 0.042(1) Uani ? ? C
C3 0.2907(2) 0.8559(2) 0.3960(1) 0.048(1) Uani ? ? C
O 0.2860(1) 0.7410(1) 0.34071(9) 0.0476(8) Uani ? ? O
C4 0.1848(3) 0.7778(3) 0.5193(2) 0.063(2) Uani ? ? C
C5 0.1008(3) 0.9852(3) 0.4449(2) 0.069(2) Uani ? ? C
C6 0.1405(2) 0.5749(2) 0.2886(1) 0.030(1) Uani ? ? C
C7 0.1608(2) 0.6178(2) 0.2040(1) 0.043(1) Uani ? ? C
P 0.24473(4) 0.42318(4) 0.31323(5) 0.0309(2) Uani ? ? P
C8 0.2000(2) 0.3878(2) 0.4138(1) 0.0306(9) Uani ? ? C
C9 0.2938(2) 0.3509(2) 0.4658(1) 0.038(1) Uani ? ? C
C10 0.2677(2) 0.3264(2) 0.5431(1) 0.047(1) Uani ? ? C
C11 0.1475(2) 0.3395(2) 0.5697(1) 0.046(1) Uani ? ? C
C12 0.0533(2) 0.3758(2) 0.5191(1) 0.043(1) Uani ? ? C
C13 0.0791(2) 0.3993(2) 0.4422(1) 0.038(1) Uani ? ? C
C14 0.1662(2) 0.2773(2) 0.2630(1) 0.031(1) Uani ? ? C
C15 0.0425(2) 0.2721(2) 0.2436(1) 0.044(1) Uani ? ? C
C16 -0.0083(2) 0.1578(2) 0.2059(1) 0.050(1) Uani ? ? C
C17 0.0642(2) 0.0434(2) 0.1875(2) 0.054(1) Uani ? ? C
C18 0.1857(3) 0.0458(2) 0.2066(2) 0.063(1) Uani ? ? C
C19 0.2391(2) 0.1615(2) 0.2438(2) 0.048(1) Uani ? ? C
H1 0.3589 0.8448 0.4303 0.0620 Uiso calc C3 H
H2 0.2971 0.9441 0.3702 0.0620 Uiso calc C3 H
H3 0.2311 0.8397 0.5516 0.0848 Uiso calc C4 H
H4 0.1061 0.7604 0.5421 0.0848 Uiso calc C4 H
H5 0.2283 0.6912 0.5137 0.0848 Uiso calc C4 H
H6 0.1481 1.0490 0.4754 0.0914 Uiso calc C5 H
H7 0.0907 1.0227 0.3942 0.0914 Uiso calc C5 H
H8 0.0217 0.9721 0.4680 0.0914 Uiso calc C5 H
H9 0.0556 0.5497 0.2938 0.0391 Uiso calc C6 H
H10 0.1425 0.5400 0.1711 0.0577 Uiso calc C7 H
H11 0.1078 0.6946 0.1915 0.0577 Uiso calc C7 H
H12 0.2447 0.6453 0.1968 0.0577 Uiso calc C7 H
H13 0.3768 0.3424 0.4478 0.0502 Uiso calc C9 H
H14 0.3322 0.3008 0.5779 0.0617 Uiso calc C10 H
H15 0.1294 0.3234 0.6229 0.0615 Uiso calc C11 H
H16 -0.0293 0.3846 0.5376 0.0572 Uiso calc C12 H
H17 0.0137 0.4237 0.4078 0.0498 Uiso calc C13 H
H18 -0.0094 0.3496 0.2567 0.0583 Uiso calc C15 H
H19 -0.0938 0.1581 0.1925 0.0652 Uiso calc C16 H
H20 0.0295 -0.0360 0.1618 0.0721 Uiso calc C17 H
H21 0.2361 -0.0333 0.1943 0.0857 Uiso calc C18 H
H22 0.3250 0.1611 0.2559 0.0627 Uiso calc C19 H

loop_
_atom_site_aniso_label
_atom_site_aniso_U_11
_atom_site_aniso_U_22
_atom_site_aniso_U_33
_atom_site_aniso_U_12
_atom_site_aniso_U_13
_atom_site_aniso_U_23
_atom_site_aniso_type_symbol
C1 0.0310(9) 0.0313(9) 0.034(1) -0.0015(7) -0.0023(8) 0.0046(8) C
N 0.0349(8) 0.0374(8) 0.043(1) -0.0011(7) 0.0033(8) -0.0058(8) N
C2 0.041(1) 0.040(1) 0.044(1) -0.0001(9) -0.005(1) -0.008(1) C
C3 0.047(1) 0.046(1) 0.050(1) -0.012(1) -0.005(1) -0.009(1) C
O 0.0347(7) 0.0558(8) 0.056(1) -0.0141(6) 0.0093(7) -0.0186(7) O
C4 0.078(2) 0.077(2) 0.041(1) -0.003(1) -0.004(1) -0.010(1) C
C5 0.072(2) 0.054(1) 0.085(2) 0.009(1) -0.002(2) -0.017(1) C
C6 0.0274(9) 0.0315(9) 0.031(1) 0.0004(8) -0.0016(8) 0.0025(8) C
C7 0.061(1) 0.037(1) 0.035(1) 0.002(1) -0.004(1) 0.001(1) C
P 0.0259(2) 0.0345(2) 0.0329(2) 0.0002(2) 0.0025(2) 0.0013(3) P
C8 0.0294(9) 0.0274(8) 0.036(1) -0.0033(8) -0.0008(9) 0.0013(8) C
C9 0.033(1) 0.042(1) 0.041(1) -0.0011(9) -0.003(1) -0.001(1) C
C10 0.047(1) 0.055(1) 0.040(1) 0.001(1) -0.011(1) 0.002(1) C
C11 0.052(1) 0.059(1) 0.031(1) -0.004(1) 0.002(1) 0.001(1) C
C12 0.040(1) 0.056(1) 0.036(1) -0.000(1) 0.009(1) 0.002(1) C
C13 0.033(1) 0.042(1) 0.040(1) 0.0015(8) 0.0001(9) 0.003(1) C
C14 0.035(1) 0.0310(9) 0.028(1) 0.0019(8) 0.0065(8) 0.0018(8) C
C15 0.040(1) 0.041(1) 0.054(1) 0.0005(9) 0.005(1) -0.012(1) C
C16 0.043(1) 0.046(1) 0.061(2) -0.005(1) 0.001(1) -0.013(1) C
C17 0.073(2) 0.042(1) 0.051(1) -0.005(1) -0.002(1) -0.011(1) C
C18 0.072(2) 0.041(1) 0.085(2) 0.019(1) -0.006(2) -0.020(1) C
C19 0.047(1) 0.047(1) 0.051(1) 0.0113(9) -0.005(1) -0.003(1) C

loop_
_geom_bond_atom_site_label_1
_geom_bond_atom_site_label_2
_geom_bond_distance
_geom_bond_site_symmetry_1
_geom_bond_site_symmetry_2
_geom_bond_publ_flag
C1 N 1.259(3) . . ?
C1 O 1.359(2) . . ?
C1 C6 1.486(3) . . ?
N C2 1.479(3) . . ?
C2 C3 1.537(4) . . ?
C2 C4 1.518(4) . . ?
C2 C5 1.511(4) . . ?
C3 O 1.448(3) . . ?
C6 C7 1.531(3) . . ?
C6 P 1.873(2) . . ?
P C8 1.832(2) . . ?
P C14 1.838(2) . . ?
C8 C9 1.396(3) . . ?
C8 C13 1.397(3) . . ?
C9 C10 1.382(3) . . ?
C10 C11 1.381(4) . . ?
C11 C12 1.383(4) . . ?
C12 C13 1.373(4) . . ?
C14 C15 1.377(3) . . ?
C14 C19 1.390(3) . . ?
C15 C16 1.377(3) . . ?
C16 C17 1.373(4) . . ?
C17 C18 1.352(4) . . ?
C18 C19 1.393(4) . . ?
